data_4349306
loop_
_publ_author_name
'Zhang, Jun'
'Kosaka, Wataru'
'Fukunaga, Hiroki'
'Kitagawa, Susumu'
'Takata, Masaki'
'Miyasaka, Hitoshi'

_publ_section_title
;
 Regulation of NO Uptake in Flexible Ru Dimer Chain Compounds with Highly
 Electron Donating Dopants.
;
_journal_issue 22
_journal_name_full 'Inorganic chemistry'
_journal_page_first 12085
_journal_page_last 12092
_journal_paper_doi 10.1021/acs.inorgchem.6b02349
_journal_volume 55
_journal_year 2016
_chemical_formula_moiety 'C46 H40 Cl4 N2 O12 Ru2'
_chemical_formula_sum 'C46 H40 Cl4 N2 O12 Ru2'
_chemical_formula_weight 1156.78
_space_group_crystal_system triclinic
_space_group_IT_number 2
_space_group_name_Hall '-P 1'
_space_group_name_H-M_alt 'P -1'
_atom_sites_solution_hydrogens geom
_atom_sites_solution_primary direct
_atom_sites_solution_secondary difmap
_cell_angle_alpha 86.95(4)
_cell_angle_beta 86.50(6)
_cell_angle_gamma 80.67(6)
_cell_formula_units_Z 1
_cell_length_a 9.672(12)
_cell_length_b 10.399(11)
_cell_length_c 11.807(14)
_cell_measurement_reflns_used 4606
_cell_measurement_temperature 93
_cell_measurement_theta_max 31.41
_cell_measurement_theta_min 1.99
_cell_volume 1169(2)
_computing_cell_refinement CrystalClear
_computing_data_collection 'CrystalClear (Rigaku Inc., 2008)'
_computing_data_reduction CrystalClear
_computing_molecular_graphics 'CrystalStructure 4.2.1'
_computing_publication_material 'CrystalStructure 4.2.1 (Rigaku, 2016)'
_computing_structure_refinement 'SHELXL Version 2014/7 (Sheldrick, 2008)'
_computing_structure_solution 'Il Milione (Burla, et al., 2007)'
_diffrn_ambient_temperature 93
_diffrn_detector_area_resol_mean 7.111
_diffrn_measured_fraction_theta_full 0.979
_diffrn_measured_fraction_theta_max 0.964
_diffrn_measurement_device_type 'Rigaku Saturn724'
_diffrn_measurement_method \w
_diffrn_radiation_type 'Mo K\a'
_diffrn_radiation_wavelength 0.71075
_diffrn_reflns_av_R_equivalents 0.0257
_diffrn_reflns_Laue_measured_fraction_full 0.979
_diffrn_reflns_Laue_measured_fraction_max 0.964
_diffrn_reflns_limit_h_max 11
_diffrn_reflns_limit_h_min -12
_diffrn_reflns_limit_k_max 13
_diffrn_reflns_limit_k_min -13
_diffrn_reflns_limit_l_max 15
_diffrn_reflns_limit_l_min -12
_diffrn_reflns_number 9249
_diffrn_reflns_point_group_measured_fraction_full 0.979
_diffrn_reflns_point_group_measured_fraction_max 0.964
_diffrn_reflns_theta_full 25.242
_diffrn_reflns_theta_max 26.999
_diffrn_reflns_theta_min 1.730
_diffrn_standards_number 0
_exptl_absorpt_coefficient_mu 0.939
_exptl_absorpt_correction_T_max 0.991
_exptl_absorpt_correction_T_min 0.813
_exptl_absorpt_correction_type multi-scan
_exptl_absorpt_process_details 'REQAB (Rigaku, 1998)'
_exptl_crystal_colour brown
_exptl_crystal_density_diffrn 1.644
_exptl_crystal_density_method 'not measured'
_exptl_crystal_description platelet
_exptl_crystal_F_000 582.00
_exptl_crystal_size_max 0.300
_exptl_crystal_size_mid 0.030
_exptl_crystal_size_min 0.010
_refine_diff_density_max 0.75
_refine_diff_density_min -0.90
_refine_ls_extinction_method none
_refine_ls_goodness_of_fit_ref 1.111
_refine_ls_hydrogen_treatment constr
_refine_ls_number_parameters 298
_refine_ls_number_reflns 4926
_refine_ls_number_restraints 0
_refine_ls_R_factor_all 0.0462
_refine_ls_R_factor_gt 0.0381
_refine_ls_shift/su_max 0.001
_refine_ls_structure_factor_coef Fsqd
_refine_ls_weighting_details 'w = 1/[\s^2^(Fo^2^)+(0.0431P)^2^+2.2408P] where P=(Fo^2^+2Fc^2^)/3'
_refine_ls_weighting_scheme calc
_refine_ls_wR_factor_gt 0.0925
_refine_ls_wR_factor_ref 0.0996
_reflns_Friedel_coverage 0.000
_reflns_number_gt 4264
_reflns_number_total 4926
_reflns_threshold_expression F^2^>2.0\s(F^2^)
_cod_data_source_file ic6b02349_si_002.cif
_cod_data_source_block Ru-o-OMe-phz-dcm
_cod_database_code 4349306

loop_
_space_group_symop_id
_space_group_symop_operation_xyz
1 +X,+Y,+Z
2 -X,-Y,-Z

loop_
_atom_site_label
_atom_site_type_symbol
_atom_site_fract_x
_atom_site_fract_y
_atom_site_fract_z
_atom_site_U_iso_or_equiv
_atom_site_adp_type
_atom_site_occupancy
_atom_site_site_symmetry_order
_atom_site_calc_flag
_atom_site_refinement_flags_posn
_atom_site_refinement_flags_adp
Ru1 Ru 0.88511(2) -0.01034(2) 0.02091(2) 0.01346(9) Uani 1 1 d . .
Cl1 Cl 0.53209(13) -0.13808(14) 0.30043(10) 0.0508(3) Uani 1 1 d . .
Cl2 Cl 0.68148(14) -0.39449(14) 0.36922(10) 0.0537(3) Uani 1 1 d . .
O1 O 0.8277(2) 0.1727(2) -0.05666(19) 0.0152(4) Uani 1 1 d . .
O2 O 1.0540(2) 0.1921(2) -0.09891(19) 0.0148(4) Uani 1 1 d . .
O3 O 1.0653(3) 0.4523(2) -0.1383(2) 0.0245(5) Uani 1 1 d . .
O4 O 0.8990(2) 0.0584(2) 0.17936(19) 0.0168(5) Uani 1 1 d . .
O5 O 1.1236(2) 0.0809(2) 0.13739(19) 0.0166(5) Uani 1 1 d . .
O6 O 0.7911(3) 0.1879(3) 0.3582(2) 0.0347(7) Uani 1 1 d . .
N1 N 0.6399(3) -0.0213(2) 0.0405(2) 0.0131(5) Uani 1 1 d . .
C1 C 0.9236(3) 0.2311(3) -0.1060(3) 0.0154(6) Uani 1 1 d . .
C2 C 0.8753(3) 0.3479(3) -0.1802(3) 0.0177(6) Uani 1 1 d . .
C3 C 0.9503(4) 0.4531(3) -0.2001(3) 0.0205(7) Uani 1 1 d . .
C4 C 1.1182(4) 0.5742(4) -0.1342(4) 0.0311(9) Uani 1 1 d . .
H4A H 1.2003 0.5614 -0.0877 0.037 Uiso 1 1 calc R U
H4B H 1.1452 0.6039 -0.2114 0.037 Uiso 1 1 calc R U
H4C H 1.0450 0.6399 -0.1009 0.037 Uiso 1 1 calc R U
C5 C 0.9026(4) 0.5542(3) -0.2786(3) 0.0267(8) Uani 1 1 d . .
H5 H 0.9536 0.6245 -0.2935 0.032 Uiso 1 1 calc R U
C6 C 0.7812(4) 0.5517(4) -0.3346(3) 0.0294(8) Uani 1 1 d . .
H6 H 0.7503 0.6201 -0.3882 0.035 Uiso 1 1 calc R U
C7 C 0.7036(4) 0.4501(4) -0.3131(3) 0.0282(8) Uani 1 1 d . .
H7 H 0.6199 0.4495 -0.3510 0.034 Uiso 1 1 calc R U
C8 C 0.7508(4) 0.3495(3) -0.2353(3) 0.0216(7) Uani 1 1 d . .
H8 H 0.6977 0.2808 -0.2194 0.026 Uiso 1 1 calc R U
C9 C 1.0160(3) 0.0842(3) 0.2059(3) 0.0168(6) Uani 1 1 d . .
C10 C 1.0344(4) 0.1174(3) 0.3247(3) 0.0227(7) Uani 1 1 d . .
C11 C 0.9218(4) 0.1649(4) 0.3994(3) 0.0298(8) Uani 1 1 d . .
C12 C 0.6738(5) 0.2313(5) 0.4349(4) 0.0527(14) Uani 1 1 d . .
H12A H 0.5871 0.2439 0.3940 0.063 Uiso 1 1 calc R U
H12B H 0.6683 0.1657 0.4970 0.063 Uiso 1 1 calc R U
H12C H 0.6860 0.3140 0.4660 0.063 Uiso 1 1 calc R U
C13 C 0.9492(6) 0.1890(4) 0.5104(4) 0.0431(11) Uani 1 1 d . .
H13 H 0.8738 0.2214 0.5619 0.052 Uiso 1 1 calc R U
C14 C 1.0850(6) 0.1661(5) 0.5461(4) 0.0498(13) Uani 1 1 d . .
H14 H 1.1017 0.1809 0.6225 0.060 Uiso 1 1 calc R U
C15 C 1.1958(6) 0.1222(5) 0.4726(4) 0.0433(11) Uani 1 1 d . .
H15 H 1.2889 0.1084 0.4973 0.052 Uiso 1 1 calc R U
C16 C 1.1709(5) 0.0983(4) 0.3621(3) 0.0320(9) Uani 1 1 d . .
H16 H 1.2476 0.0685 0.3109 0.038 Uiso 1 1 calc R U
C17 C 0.5884(3) -0.1137(3) -0.0144(3) 0.0156(6) Uani 1 1 d . .
C18 C 0.6739(3) -0.2391(3) -0.0278(3) 0.0190(7) Uani 1 1 d . .
H18 H 0.7649 -0.2560 0.0010 0.023 Uiso 1 1 calc R U
C19 C 0.6249(3) -0.3334(3) -0.0816(3) 0.0200(7) Uani 1 1 d . .
H19 H 0.6808 -0.4171 -0.0876 0.024 Uiso 1 1 calc R U
C20 C 0.4904(3) -0.3083(3) -0.1291(3) 0.0214(7) Uani 1 1 d . .
H20 H 0.4601 -0.3738 -0.1702 0.026 Uiso 1 1 calc R U
C21 C 0.4053(3) -0.1921(3) -0.1163(3) 0.0199(7) Uani 1 1 d . .
H21 H 0.3158 -0.1770 -0.1481 0.024 Uiso 1 1 calc R U
C22 C 0.4496(3) -0.0925(3) -0.0556(3) 0.0168(6) Uani 1 1 d . .
C23 C 0.6500(5) -0.2754(6) 0.2582(4) 0.0513(13) Uani 1 1 d . .
H23A H 0.7399 -0.2480 0.2307 0.062 Uiso 1 1 calc R U
H23B H 0.6119 -0.3141 0.1944 0.062 Uiso 1 1 calc R U

loop_
_atom_site_aniso_label
_atom_site_aniso_U_11
_atom_site_aniso_U_22
_atom_site_aniso_U_33
_atom_site_aniso_U_23
_atom_site_aniso_U_13
_atom_site_aniso_U_12
Ru1 0.01048(15) 0.01165(13) 0.01847(14) -0.00164(9) -0.00038(9) -0.00227(9)
Cl1 0.0466(7) 0.0686(8) 0.0372(6) 0.0040(5) 0.0036(5) -0.0131(6)
Cl2 0.0609(8) 0.0626(8) 0.0400(6) -0.0010(6) -0.0065(6) -0.0160(6)
O1 0.0112(10) 0.0132(10) 0.0209(11) 0.0003(9) -0.0015(9) -0.0010(8)
O2 0.0119(11) 0.0119(10) 0.0203(11) 0.0013(8) -0.0017(9) -0.0013(8)
O3 0.0243(13) 0.0167(12) 0.0343(14) 0.0027(10) -0.0048(11) -0.0088(10)
O4 0.0155(11) 0.0171(11) 0.0172(11) -0.0027(9) -0.0003(9) -0.0006(9)
O5 0.0144(11) 0.0169(11) 0.0200(11) -0.0044(9) -0.0014(9) -0.0052(9)
O6 0.0396(16) 0.0370(16) 0.0251(14) -0.0076(12) 0.0129(12) -0.0023(13)
N1 0.0067(12) 0.0079(12) 0.0238(14) -0.0060(10) 0.0078(10) -0.0003(9)
C1 0.0187(16) 0.0138(15) 0.0143(14) -0.0048(11) -0.0005(12) -0.0029(12)
C2 0.0191(16) 0.0145(15) 0.0183(15) -0.0030(12) 0.0001(13) 0.0008(12)
C3 0.0229(18) 0.0154(15) 0.0224(17) -0.0017(13) 0.0004(14) -0.0014(13)
C4 0.036(2) 0.0188(18) 0.043(2) 0.0013(16) -0.0033(18) -0.0157(16)
C5 0.036(2) 0.0163(16) 0.0264(18) 0.0035(14) 0.0012(16) -0.0028(15)
C6 0.041(2) 0.0197(17) 0.0238(18) 0.0041(14) -0.0047(16) 0.0052(16)
C7 0.032(2) 0.0266(19) 0.0241(18) -0.0039(15) -0.0089(15) 0.0041(16)
C8 0.0248(18) 0.0188(16) 0.0217(17) -0.0023(13) -0.0042(14) -0.0032(14)
C9 0.0201(17) 0.0126(14) 0.0180(15) -0.0019(12) -0.0021(13) -0.0025(12)
C10 0.035(2) 0.0161(16) 0.0190(16) 0.0007(13) -0.0038(14) -0.0099(14)
C11 0.044(2) 0.0225(18) 0.0251(19) -0.0029(15) 0.0034(17) -0.0114(17)
C12 0.057(3) 0.059(3) 0.036(2) -0.011(2) 0.026(2) 0.004(3)
C13 0.072(3) 0.037(2) 0.024(2) -0.0077(17) 0.011(2) -0.023(2)
C14 0.084(4) 0.051(3) 0.025(2) -0.0007(19) -0.011(2) -0.039(3)
C15 0.060(3) 0.044(3) 0.032(2) 0.0040(19) -0.016(2) -0.025(2)
C16 0.043(2) 0.028(2) 0.029(2) 0.0026(16) -0.0098(17) -0.0147(17)
C17 0.0118(15) 0.0173(15) 0.0181(15) -0.0027(12) 0.0011(12) -0.0036(12)
C18 0.0131(15) 0.0168(16) 0.0266(17) -0.0009(13) 0.0019(13) -0.0022(12)
C19 0.0160(16) 0.0140(15) 0.0297(18) -0.0048(13) 0.0007(14) -0.0011(12)
C20 0.0165(16) 0.0207(17) 0.0290(18) -0.0111(14) -0.0026(14) -0.0048(13)
C21 0.0119(15) 0.0195(16) 0.0293(18) -0.0103(14) -0.0007(13) -0.0026(13)
C22 0.0132(15) 0.0183(16) 0.0197(16) -0.0019(12) 0.0021(12) -0.0059(12)
C23 0.043(3) 0.081(4) 0.029(2) 0.003(2) 0.000(2) -0.009(3)

loop_
_atom_type_symbol
_atom_type_description
_atom_type_scat_dispersion_real
_atom_type_scat_dispersion_imag
_atom_type_scat_source
N N 0.0061 0.0033
;
International Tables for Crystallography
(Vol. C, Tables 4.2.6.8 and 6.1.1.4)
;
O O 0.0106 0.0060
;
International Tables for Crystallography
(Vol. C, Tables 4.2.6.8 and 6.1.1.4)
;
Ru Ru -1.2594 0.8363
;
International Tables for Crystallography
(Vol. C, Tables 4.2.6.8 and 6.1.1.4)
;
C C 0.0033 0.0016
;
International Tables for Crystallography
(Vol. C, Tables 4.2.6.8 and 6.1.1.4)
;
H H 0.0000 0.0000
;
International Tables for Crystallography
(Vol. C, Table 6.1.1.4)
;
Cl Cl 0.1484 0.1585
;
International Tables for Crystallography
(Vol. C, Tables 4.2.6.8 and 6.1.1.4)
;

loop_
_geom_angle_atom_site_label_1
_geom_angle_atom_site_label_2
_geom_angle_atom_site_label_3
_geom_angle
_geom_angle_site_symmetry_1
_geom_angle_site_symmetry_3
O5 Ru1 O4 178.60(9) 2_755 .
O5 Ru1 O2 94.70(12) 2_755 2_755
O4 Ru1 O2 84.62(11) . 2_755
O5 Ru1 O1 85.74(12) 2_755 .
O4 Ru1 O1 94.93(11) . .
O2 Ru1 O1 178.95(8) 2_755 .
O5 Ru1 Ru1 89.31(9) 2_755 2_755
O4 Ru1 Ru1 89.48(9) . 2_755
O2 Ru1 Ru1 90.56(9) 2_755 2_755
O1 Ru1 Ru1 88.49(9) . 2_755
O5 Ru1 N1 85.23(10) 2_755 .
O4 Ru1 N1 96.04(11) . .
O2 Ru1 N1 94.70(11) 2_755 .
O1 Ru1 N1 86.28(11) . .
Ru1 Ru1 N1 172.70(7) 2_755 .
C1 O1 Ru1 118.8(2) . .
C1 O2 Ru1 117.3(2) . 2_755
C3 O3 C4 117.0(3) . .
C9 O4 Ru1 118.4(2) . .
C9 O5 Ru1 118.4(2) . 2_755
C11 O6 C12 118.3(4) . .
C17 N1 C22 115.7(3) . 2_655
C17 N1 Ru1 119.46(19) . .
C22 N1 Ru1 117.4(2) 2_655 .
O2 C1 O1 124.2(3) . .
O2 C1 C2 119.2(3) . .
O1 C1 C2 116.5(3) . .
C8 C2 C3 119.2(3) . .
C8 C2 C1 117.2(3) . .
C3 C2 C1 123.5(3) . .
O3 C3 C5 123.2(3) . .
O3 C3 C2 117.2(3) . .
C5 C3 C2 119.5(3) . .
O3 C4 H4A 109.5 . .
O3 C4 H4B 109.5 . .
H4A C4 H4B 109.5 . .
O3 C4 H4C 109.5 . .
H4A C4 H4C 109.5 . .
H4B C4 H4C 109.5 . .
C6 C5 C3 120.2(3) . .
C6 C5 H5 119.9 . .
C3 C5 H5 119.9 . .
C5 C6 C7 120.9(3) . .
C5 C6 H6 119.5 . .
C7 C6 H6 119.5 . .
C8 C7 C6 119.0(4) . .
C8 C7 H7 120.5 . .
C6 C7 H7 120.5 . .
C7 C8 C2 121.1(3) . .
C7 C8 H8 119.4 . .
C2 C8 H8 119.4 . .
O4 C9 O5 124.2(3) . .
O4 C9 C10 119.5(3) . .
O5 C9 C10 116.3(3) . .
C16 C10 C11 119.4(4) . .
C16 C10 C9 117.6(3) . .
C11 C10 C9 123.0(3) . .
O6 C11 C13 123.6(4) . .
O6 C11 C10 117.6(3) . .
C13 C11 C10 118.8(4) . .
O6 C12 H12A 109.5 . .
O6 C12 H12B 109.5 . .
H12A C12 H12B 109.5 . .
O6 C12 H12C 109.5 . .
H12A C12 H12C 109.5 . .
H12B C12 H12C 109.5 . .
C14 C13 C11 120.6(4) . .
C14 C13 H13 119.7 . .
C11 C13 H13 119.7 . .
C15 C14 C13 120.7(4) . .
C15 C14 H14 119.6 . .
C13 C14 H14 119.6 . .
C14 C15 C16 119.5(5) . .
C14 C15 H15 120.3 . .
C16 C15 H15 120.3 . .
C15 C16 C10 120.9(4) . .
C15 C16 H16 119.5 . .
C10 C16 H16 119.5 . .
N1 C17 C22 122.5(3) . .
N1 C17 C18 118.9(3) . .
C22 C17 C18 118.5(3) . .
C19 C18 C17 120.3(3) . .
C19 C18 H18 119.9 . .
C17 C18 H18 119.9 . .
C18 C19 C20 120.7(3) . .
C18 C19 H19 119.7 . .
C20 C19 H19 119.7 . .
C21 C20 C19 120.9(3) . .
C21 C20 H20 119.6 . .
C19 C20 H20 119.6 . .
C20 C21 C22 120.3(3) . .
C20 C21 H21 119.9 . .
C22 C21 H21 119.9 . .
N1 C22 C21 119.0(3) 2_655 .
N1 C22 C17 121.8(3) 2_655 .
C21 C22 C17 119.2(3) . .
Cl1 C23 Cl2 112.5(3) . .
Cl1 C23 H23A 109.1 . .
Cl2 C23 H23A 109.1 . .
Cl1 C23 H23B 109.1 . .
Cl2 C23 H23B 109.1 . .
H23A C23 H23B 107.8 . .

loop_
_geom_bond_atom_site_label_1
_geom_bond_atom_site_label_2
_geom_bond_distance
_geom_bond_site_symmetry_2
Ru1 O5 2.055(3) 2_755
Ru1 O4 2.057(3) .
Ru1 O2 2.071(3) 2_755
Ru1 O1 2.075(3) .
Ru1 Ru1 2.289(3) 2_755
Ru1 N1 2.390(4) .
Cl1 C23 1.751(6) .
Cl2 C23 1.760(5) .
O1 C1 1.284(4) .
O2 C1 1.268(4) .
O2 Ru1 2.071(3) 2_755
O3 C3 1.366(5) .
O3 C4 1.446(4) .
O4 C9 1.266(4) .
O5 C9 1.275(4) .
O5 Ru1 2.055(3) 2_755
O6 C11 1.363(5) .
O6 C12 1.436(5) .
N1 C17 1.360(4) .
N1 C22 1.361(4) 2_655
C1 C2 1.488(5) .
C2 C8 1.400(5) .
C2 C3 1.409(5) .
C3 C5 1.403(5) .
C4 H4A 0.9800 .
C4 H4B 0.9800 .
C4 H4C 0.9800 .
C5 C6 1.386(6) .
C5 H5 0.9500 .
C6 C7 1.397(6) .
C6 H6 0.9500 .
C7 C8 1.393(5) .
C7 H7 0.9500 .
C8 H8 0.9500 .
C9 C10 1.491(5) .
C10 C16 1.397(6) .
C10 C11 1.401(5) .
C11 C13 1.396(6) .
C12 H12A 0.9800 .
C12 H12B 0.9800 .
C12 H12C 0.9800 .
C13 C14 1.384(7) .
C13 H13 0.9500 .
C14 C15 1.371(7) .
C14 H14 0.9500 .
C15 C16 1.383(6) .
C15 H15 0.9500 .
C16 H16 0.9500 .
C17 C22 1.436(5) .
C17 C18 1.437(5) .
C18 C19 1.358(5) .
C18 H18 0.9500 .
C19 C20 1.428(5) .
C19 H19 0.9500 .
C20 C21 1.358(5) .
C20 H20 0.9500 .
C21 C22 1.425(5) .
C21 H21 0.9500 .
C22 N1 1.361(4) 2_655
C23 H23A 0.9900 .
C23 H23B 0.9900 .

loop_
_geom_torsion_atom_site_label_1
_geom_torsion_atom_site_label_2
_geom_torsion_atom_site_label_3
_geom_torsion_atom_site_label_4
_geom_torsion
_geom_torsion_site_symmetry_1
_geom_torsion_site_symmetry_4
Ru1 O2 C1 O1 8.6(4) 2_755 .
Ru1 O2 C1 C2 -168.2(2) 2_755 .
Ru1 O1 C1 O2 -9.3(4) . .
Ru1 O1 C1 C2 167.7(2) . .
O2 C1 C2 C8 146.1(3) . .
O1 C1 C2 C8 -31.0(4) . .
O2 C1 C2 C3 -31.7(5) . .
O1 C1 C2 C3 151.2(3) . .
C4 O3 C3 C5 15.1(5) . .
C4 O3 C3 C2 -163.0(3) . .
C8 C2 C3 O3 175.3(3) . .
C1 C2 C3 O3 -7.0(5) . .
C8 C2 C3 C5 -3.0(5) . .
C1 C2 C3 C5 174.8(3) . .
O3 C3 C5 C6 -176.9(3) . .
C2 C3 C5 C6 1.2(5) . .
C3 C5 C6 C7 0.7(6) . .
C5 C6 C7 C8 -0.8(6) . .
C6 C7 C8 C2 -1.1(5) . .
C3 C2 C8 C7 3.0(5) . .
C1 C2 C8 C7 -175.0(3) . .
Ru1 O4 C9 O5 6.2(4) . .
Ru1 O4 C9 C10 -172.0(2) . .
Ru1 O5 C9 O4 -7.0(4) 2_755 .
Ru1 O5 C9 C10 171.3(2) 2_755 .
O4 C9 C10 C16 156.9(3) . .
O5 C9 C10 C16 -21.5(4) . .
O4 C9 C10 C11 -22.4(5) . .
O5 C9 C10 C11 159.2(3) . .
C12 O6 C11 C13 -4.2(6) . .
C12 O6 C11 C10 177.4(4) . .
C16 C10 C11 O6 177.0(3) . .
C9 C10 C11 O6 -3.7(5) . .
C16 C10 C11 C13 -1.5(5) . .
C9 C10 C11 C13 177.8(3) . .
O6 C11 C13 C14 -178.6(4) . .
C10 C11 C13 C14 -0.2(6) . .
C11 C13 C14 C15 1.6(7) . .
C13 C14 C15 C16 -1.3(7) . .
C14 C15 C16 C10 -0.4(6) . .
C11 C10 C16 C15 1.8(6) . .
C9 C10 C16 C15 -177.5(3) . .
C22 N1 C17 C22 1.0(5) 2_655 .
Ru1 N1 C17 C22 -148.1(2) . .
C22 N1 C17 C18 -176.5(3) 2_655 .
Ru1 N1 C17 C18 34.4(4) . .
N1 C17 C18 C19 179.6(3) . .
C22 C17 C18 C19 2.0(5) . .
C17 C18 C19 C20 2.3(5) . .
C18 C19 C20 C21 -3.6(5) . .
C19 C20 C21 C22 0.4(5) . .
C20 C21 C22 N1 -177.6(3) . 2_655
C20 C21 C22 C17 3.9(5) . .
N1 C17 C22 N1 -1.1(5) . 2_655
C18 C17 C22 N1 176.5(3) . 2_655
N1 C17 C22 C21 177.4(3) . .
C18 C17 C22 C21 -5.1(5) . .
